data_8103854
loop_
_publ_author_name
'Schleid, T.'
'Meyer, M.'

_publ_section_title
;
 Cystal structure of tetrapraseodymium(III) nitride trisulfide trichloride
 , Pr4 N S3 Cl3
;
_journal_name_full 'Zeitschrift fuer Kristallographie (149,1979-)'
_journal_page_first 187
_journal_page_last 187
_journal_volume 211
_journal_year 1996
_chemical_formula_sum 'Cl3 N Pr4 S3'
_chemical_name_systematic 'Pr4 N S3 Cl3'
_space_group_IT_number 186
_symmetry_space_group_name_Hall 'P 6c -2c'
_symmetry_space_group_name_H-M 'P 63 m c'
_cell_angle_alpha 90
_cell_angle_beta 90
_cell_angle_gamma 120
_cell_formula_units_Z 2
_cell_length_a 9.269
_cell_length_b 9.269
_cell_length_c 6.882
_cell_volume 512.048
_citation_journal_id_ASTM ZEKRDZ
_cod_data_source_file Schleid_ZEKRDZ_1996_1869.cif
_cod_data_source_block Cl3N1Pr4S3
_cod_original_cell_volume 512.0485
_cod_original_formula_sum 'Cl3 N1 Pr4 S3'
_cod_database_code 8103854

loop_
_symmetry_equiv_pos_as_xyz
x,y,z
x-y,x,z+1/2
-y,x-y,z
-x,-y,z+1/2
-x+y,-x,z
y,-x+y,z+1/2
y,x,z+1/2
-x+y,y,z
-x,-x+y,z+1/2
-y,-x,z
x-y,-y,z+1/2
x,x-y,z

loop_
_atom_site_label
_atom_site_type_symbol
_atom_site_fract_x
_atom_site_fract_y
_atom_site_fract_z
_atom_site_occupancy
_atom_site_U_iso_or_equiv
Cl1 Cl-1 0.86997 0.13003 0.3592 1 0.0
S1 S-2 0.53109 0.46891 0.0312 1 0.0
Pr2 Pr+3 0.79968 0.20032 0.75 1 0.0
Pr1 Pr+3 0.66667 0.33333 0.29426 1 0.0
N1 N-3 0.66667 0.33333 0.637 1 0.0
